data_7003076
loop_
_publ_author_name
'Zhou, Yongbo'
'Chen, Wanzhi'
'Wang, Daqi'

_publ_section_title
;
 Mononuclear, dinuclear, hexanuclear, and one-dimensional polymeric
 silver complexes having ligand-supported and unsupported argentophilic
 interactions stabilized by pincer-like 2,6-bis(5-pyrazolyl)pyridine
 ligands
;
_journal_issue 11
_journal_name_full 'Dalton Transactions'
_journal_page_first 1444
_journal_page_last 1453
_journal_paper_doi 10.1039/b710916d
_journal_year 2008
_chemical_formula_sum 'C52 H47 Ag6 B2 F8 N20'
_chemical_formula_weight 1772.94
_chemical_name_systematic
;
?
;
_space_group_IT_number 15
_symmetry_cell_setting monoclinic
_symmetry_space_group_name_Hall '-C 2yc'
_symmetry_space_group_name_H-M 'C 1 2/c 1'
_atom_sites_solution_hydrogens geom
_atom_sites_solution_primary direct
_atom_sites_solution_secondary difmap
_audit_creation_method SHELXL-97
_cell_angle_alpha 90.00
_cell_angle_beta 109.124(4)
_cell_angle_gamma 90.00
_cell_formula_units_Z 4
_cell_length_a 17.219(5)
_cell_length_b 23.494(7)
_cell_length_c 17.751(5)
_cell_measurement_reflns_used 4237
_cell_measurement_temperature 298(2)
_cell_measurement_theta_max 24.141
_cell_measurement_theta_min 2.429
_cell_volume 6785(3)
_computing_cell_refinement 'Bruker SMART'
_computing_data_collection 'Bruker SMART'
_computing_data_reduction 'Bruker SAINT'
_computing_molecular_graphics 'Bruker SHELXTL'
_computing_publication_material 'Bruker SHELXTL'
_computing_structure_refinement 'SHELXL-97 (Sheldrick, 1997)'
_computing_structure_solution 'SHELXS-97 (Sheldrick, 1990)'
_diffrn_ambient_temperature 298(2)
_diffrn_measured_fraction_theta_full 0.997
_diffrn_measured_fraction_theta_max 0.997
_diffrn_measurement_device_type 'Bruker SMART CCD area-detector diffractometer'
_diffrn_measurement_method '\f and \w scans'
_diffrn_radiation_monochromator graphite
_diffrn_radiation_source 'fine-focus sealed tube'
_diffrn_radiation_type MoK\a
_diffrn_radiation_wavelength 0.71073
_diffrn_reflns_av_R_equivalents 0.0431
_diffrn_reflns_av_sigmaI/netI 0.0637
_diffrn_reflns_limit_h_max 19
_diffrn_reflns_limit_h_min -20
_diffrn_reflns_limit_k_max 20
_diffrn_reflns_limit_k_min -27
_diffrn_reflns_limit_l_max 20
_diffrn_reflns_limit_l_min -21
_diffrn_reflns_number 17448
_diffrn_reflns_theta_full 25.01
_diffrn_reflns_theta_max 25.01
_diffrn_reflns_theta_min 1.52
_exptl_absorpt_coefficient_mu 1.769
_exptl_absorpt_correction_T_max 0.7650
_exptl_absorpt_correction_T_min 0.5032
_exptl_absorpt_correction_type multi-scan
_exptl_absorpt_process_details sadabs
_exptl_crystal_colour colorless
_exptl_crystal_density_diffrn 1.736
_exptl_crystal_density_method 'not measured'
_exptl_crystal_description prism
_exptl_crystal_F_000 3452
_exptl_crystal_size_max 0.45
_exptl_crystal_size_mid 0.21
_exptl_crystal_size_min 0.16
_platon_squeeze_details
;
;
_refine_diff_density_max 1.055
_refine_diff_density_min -0.877
_refine_diff_density_rms 0.123
_refine_ls_extinction_method none
_refine_ls_goodness_of_fit_ref 1.093
_refine_ls_hydrogen_treatment constr
_refine_ls_matrix_type full
_refine_ls_number_parameters 398
_refine_ls_number_reflns 5968
_refine_ls_number_restraints 4
_refine_ls_restrained_S_all 1.102
_refine_ls_R_factor_all 0.1005
_refine_ls_R_factor_gt 0.0524
_refine_ls_shift/su_max 0.001
_refine_ls_shift/su_mean 0.000
_refine_ls_structure_factor_coef Fsqd
_refine_ls_weighting_details 'calc w=1/[\s^2^(Fo^2^)+(0.0549P)^2^+0.0000P] where P=(Fo^2^+2Fc^2^)/3'
_refine_ls_weighting_scheme calc
_refine_ls_wR_factor_gt 0.1188
_refine_ls_wR_factor_ref 0.1335
_reflns_number_gt 3243
_reflns_number_total 5968
_reflns_threshold_expression >2sigma(I)
_cod_data_source_file b710916d.txt
_cod_data_source_block complex_6
_cod_depositor_comments
;
The following automatic conversions were performed:
'_symmetry_cell_setting' value 'Monoclinic' changed to 'monoclinic'
according to '/home/saulius/struct/CIF-dictionaries/cif_core.dic'
dictionary named 'cif_core.dic' version 2.4.1 from 2010-06-29.

Automatic conversion script
Id: cif_fix_enum 1527 2010-12-29 10:47:43Z saulius 
;
_cod_original_cell_volume 6785(4)
_cod_original_sg_symbol_H-M C2/c
_cod_database_code 7003076

loop_
_symmetry_equiv_pos_as_xyz
'x, y, z'
'-x, y, -z+1/2'
'x+1/2, y+1/2, z'
'-x+1/2, y+1/2, -z+1/2'
'-x, -y, -z'
'x, -y, z-1/2'
'-x+1/2, -y+1/2, -z'
'x+1/2, -y+1/2, z-1/2'

loop_
_atom_site_label
_atom_site_type_symbol
_atom_site_fract_x
_atom_site_fract_y
_atom_site_fract_z
_atom_site_U_iso_or_equiv
_atom_site_adp_type
_atom_site_occupancy
_atom_site_symmetry_multiplicity
_atom_site_calc_flag
_atom_site_refinement_flags
_atom_site_disorder_assembly
_atom_site_disorder_group
Ag1 Ag 0.50707(3) 0.76087(2) 0.33347(3) 0.0538(2) Uani 1 1 d . . .
Ag2 Ag 0.58233(4) 0.65060(3) 0.33565(4) 0.0712(2) Uani 1 1 d . . .
Ag3 Ag 0.42824(4) 0.87190(3) 0.29420(4) 0.0732(2) Uani 1 1 d . . .
N1 N 0.6078(4) 0.7296(3) 0.4747(4) 0.0573(17) Uani 1 1 d . . .
N2 N 0.6151(3) 0.8113(2) 0.3651(4) 0.0529(15) Uani 1 1 d . . .
N3 N 0.6358(4) 0.8544(3) 0.3251(4) 0.0632(18) Uani 1 1 d . . .
N4 N 0.5343(4) 0.6233(3) 0.4247(4) 0.071(2) Uani 1 1 d . . .
N5 N 0.4784(5) 0.5800(3) 0.4139(5) 0.079(2) Uani 1 1 d . . .
H5 H 0.4619 0.5590 0.3719 0.095 Uiso 0.75 1 calc PR . .
N6 N 0.4200(4) 0.7964(3) 0.4235(4) 0.0616(17) Uani 1 1 d . . .
N7 N 0.3977(4) 0.7114(3) 0.3087(4) 0.0566(16) Uani 1 1 d . . .
N8 N 0.3696(4) 0.6680(3) 0.2553(4) 0.0656(19) Uani 1 1 d . . .
N9 N 0.4898(4) 0.9020(3) 0.4111(5) 0.0690(19) Uani 1 1 d . . .
N10 N 0.5437(5) 0.9462(3) 0.4270(5) 0.077(2) Uani 1 1 d . . .
H10 H 0.5532 0.9672 0.3913 0.093 Uiso 0.75 1 calc PR . .
C1 C 0.7319(6) 0.9357(4) 0.3482(6) 0.112(4) Uani 1 1 d . . .
H1A H 0.7797 0.9255 0.3346 0.169 Uiso 1 1 calc R . .
H1B H 0.7464 0.9637 0.3898 0.169 Uiso 1 1 calc R . .
H1C H 0.6907 0.9510 0.3020 0.169 Uiso 1 1 calc R . .
C2 C 0.6991(5) 0.8845(3) 0.3760(6) 0.076(3) Uani 1 1 d . . .
C3 C 0.7173(5) 0.8612(3) 0.4508(6) 0.071(2) Uani 1 1 d . . .
H3 H 0.7564 0.8739 0.4975 0.085 Uiso 1 1 calc R . .
C4 C 0.6646(4) 0.8143(3) 0.4422(5) 0.056(2) Uani 1 1 d . . .
C5 C 0.6569(4) 0.7739(3) 0.5013(4) 0.053(2) Uani 1 1 d . . .
C6 C 0.6944(5) 0.7845(4) 0.5813(5) 0.077(3) Uani 1 1 d . . .
H6 H 0.7269 0.8167 0.5977 0.092 Uiso 1 1 calc R . .
C7 C 0.6840(6) 0.7480(5) 0.6357(6) 0.094(3) Uani 1 1 d . . .
H7 H 0.7111 0.7539 0.6897 0.113 Uiso 1 1 calc R . .
C8 C 0.6320(6) 0.7011(4) 0.6100(5) 0.079(3) Uani 1 1 d . . .
H8 H 0.6217 0.6759 0.6461 0.094 Uiso 1 1 calc R . .
C9 C 0.5968(5) 0.6938(4) 0.5290(5) 0.060(2) Uani 1 1 d . . .
C10 C 0.5424(5) 0.6446(4) 0.4970(5) 0.065(2) Uani 1 1 d . . .
C11 C 0.4923(6) 0.6147(4) 0.5304(5) 0.082(3) Uani 1 1 d . . .
H11 H 0.4868 0.6208 0.5802 0.098 Uiso 1 1 calc R . .
C12 C 0.4529(6) 0.5748(4) 0.4760(6) 0.082(3) Uani 1 1 d . . .
C13 C 0.3877(7) 0.5322(4) 0.4757(6) 0.119(4) Uani 1 1 d . . .
H13A H 0.4002 0.5157 0.5278 0.179 Uiso 1 1 calc R . .
H13B H 0.3860 0.5028 0.4376 0.179 Uiso 1 1 calc R . .
H13C H 0.3353 0.5509 0.4613 0.179 Uiso 1 1 calc R . .
C14 C 0.2644(6) 0.5907(4) 0.2286(5) 0.100(3) Uani 1 1 d . . .
H14A H 0.2754 0.5869 0.1792 0.151 Uiso 1 1 calc R . .
H14B H 0.2064 0.5951 0.2179 0.151 Uiso 1 1 calc R . .
H14C H 0.2832 0.5572 0.2605 0.151 Uiso 1 1 calc R . .
C15 C 0.3083(5) 0.6415(3) 0.2724(5) 0.067(2) Uani 1 1 d . . .
C16 C 0.2992(5) 0.6665(4) 0.3385(6) 0.076(3) Uani 1 1 d . . .
H16 H 0.2622 0.6561 0.3643 0.092 Uiso 1 1 calc R . .
C17 C 0.3563(5) 0.7108(3) 0.3597(5) 0.061(2) Uani 1 1 d . . .
C18 C 0.3743(5) 0.7515(4) 0.4269(5) 0.059(2) Uani 1 1 d . . .
C19 C 0.3513(6) 0.7393(4) 0.4923(7) 0.088(3) Uani 1 1 d . . .
H19 H 0.3217 0.7064 0.4938 0.105 Uiso 1 1 calc R . .
C20 C 0.3725(7) 0.7760(6) 0.5548(7) 0.111(4) Uani 1 1 d . . .
H20 H 0.3557 0.7694 0.5988 0.133 Uiso 1 1 calc R . .
C21 C 0.4201(6) 0.8239(5) 0.5522(6) 0.090(3) Uani 1 1 d . . .
H21 H 0.4353 0.8497 0.5942 0.108 Uiso 1 1 calc R . .
C22 C 0.4434(5) 0.8319(4) 0.4867(6) 0.072(3) Uani 1 1 d . . .
C23 C 0.4936(6) 0.8812(4) 0.4811(6) 0.068(2) Uani 1 1 d . . .
C24 C 0.5489(6) 0.9118(4) 0.5416(6) 0.077(3) Uani 1 1 d . . .
H24 H 0.5621 0.9055 0.5961 0.092 Uiso 1 1 calc R . .
C25 C 0.5803(6) 0.9527(4) 0.5064(6) 0.075(3) Uani 1 1 d . . .
C26 C 0.6422(6) 0.9973(4) 0.5378(6) 0.106(3) Uani 1 1 d . . .
H26A H 0.6961 0.9809 0.5522 0.160 Uiso 1 1 calc R . .
H26B H 0.6344 1.0142 0.5840 0.160 Uiso 1 1 calc R . .
H26C H 0.6365 1.0259 0.4977 0.160 Uiso 1 1 calc R . .
F3 F 0.0569(13) 0.9728(8) 0.3106(8) 0.544(19) Uani 1 1 d D . .
F4 F 0.0434(12) 1.0160(7) 0.2239(10) 0.367(11) Uani 1 1 d D . .
B2 B 0.0000 0.9824(10) 0.2500 0.39(6) Uani 1 2 d SD . .
F1 F 0.5480(10) 0.0259(6) 0.3059(10) 0.339(9) Uani 1 1 d D . .
B1 B 0.5000 0.0666(12) 0.2500 0.22(2) Uani 1 2 d SD . .
F2 F 0.4468(10) 0.0528(8) 0.2792(9) 0.481(16) Uani 1 1 d D . .

loop_
_atom_site_aniso_label
_atom_site_aniso_U_11
_atom_site_aniso_U_22
_atom_site_aniso_U_33
_atom_site_aniso_U_23
_atom_site_aniso_U_13
_atom_site_aniso_U_12
Ag1 0.0410(3) 0.0507(4) 0.0575(4) -0.0042(3) -0.0007(3) -0.0047(3)
Ag2 0.0764(5) 0.0645(4) 0.0549(4) -0.0024(3) -0.0028(3) 0.0162(3)
Ag3 0.0670(5) 0.0644(4) 0.0775(5) -0.0009(4) 0.0088(4) 0.0144(3)
N1 0.046(4) 0.068(5) 0.046(4) -0.012(4) -0.002(3) 0.008(3)
N2 0.040(4) 0.047(4) 0.066(4) -0.012(3) 0.010(3) -0.005(3)
N3 0.050(4) 0.059(4) 0.069(5) -0.001(4) 0.004(4) -0.002(3)
N4 0.068(5) 0.060(4) 0.055(5) -0.003(4) -0.019(4) 0.008(4)
N5 0.091(6) 0.054(5) 0.067(5) -0.008(4) -0.011(5) -0.002(4)
N6 0.049(4) 0.069(5) 0.064(5) 0.007(4) 0.014(4) 0.012(4)
N7 0.039(4) 0.060(4) 0.054(4) 0.005(3) -0.008(3) -0.012(3)
N8 0.046(4) 0.070(5) 0.056(4) 0.009(4) -0.016(3) -0.014(3)
N9 0.064(5) 0.054(4) 0.084(5) -0.009(4) 0.018(4) 0.004(4)
N10 0.079(6) 0.053(5) 0.097(6) -0.001(4) 0.025(5) 0.003(4)
C1 0.083(8) 0.091(8) 0.138(9) -0.003(7) 0.001(7) -0.037(6)
C2 0.056(6) 0.054(6) 0.097(7) -0.015(5) -0.002(5) -0.018(4)
C3 0.041(5) 0.071(6) 0.089(7) -0.031(5) 0.006(5) -0.007(4)
C4 0.037(4) 0.054(5) 0.064(5) -0.020(4) 0.000(4) 0.007(4)
C5 0.042(5) 0.077(6) 0.025(4) -0.017(4) -0.008(3) 0.006(4)
C6 0.070(6) 0.081(6) 0.067(6) -0.006(5) 0.005(5) -0.008(5)
C7 0.081(7) 0.109(9) 0.064(7) -0.049(6) -0.013(5) 0.002(6)
C8 0.090(7) 0.080(7) 0.060(6) -0.009(5) 0.017(5) 0.009(5)
C9 0.050(5) 0.071(6) 0.042(5) -0.014(5) -0.006(4) 0.016(4)
C10 0.066(6) 0.063(6) 0.050(5) 0.002(5) -0.003(5) 0.014(5)
C11 0.086(7) 0.088(7) 0.057(6) -0.002(5) 0.003(5) 0.000(6)
C12 0.074(7) 0.083(7) 0.077(7) -0.008(6) 0.007(6) 0.009(6)
C13 0.129(10) 0.091(8) 0.116(9) 0.016(7) 0.011(8) -0.025(7)
C14 0.091(7) 0.085(7) 0.102(7) 0.007(6) -0.001(6) -0.038(6)
C15 0.051(5) 0.058(5) 0.070(6) 0.005(5) -0.008(5) -0.017(4)
C16 0.054(6) 0.077(6) 0.087(7) 0.022(6) 0.010(5) -0.013(5)
C17 0.048(5) 0.063(5) 0.066(6) 0.014(5) 0.012(4) 0.002(4)
C18 0.054(5) 0.069(6) 0.060(6) 0.005(5) 0.026(4) 0.008(4)
C19 0.075(7) 0.105(8) 0.089(7) 0.009(7) 0.035(6) -0.008(6)
C20 0.099(9) 0.147(12) 0.098(9) -0.001(8) 0.047(8) 0.008(8)
C21 0.092(8) 0.102(8) 0.076(7) -0.011(6) 0.027(6) 0.012(6)
C22 0.066(6) 0.088(7) 0.058(6) -0.009(5) 0.015(5) 0.024(5)
C23 0.065(6) 0.063(6) 0.072(7) -0.009(5) 0.014(5) 0.012(5)
C24 0.069(6) 0.082(7) 0.076(6) -0.007(6) 0.020(6) 0.016(5)
C25 0.065(6) 0.061(6) 0.087(7) -0.021(6) 0.009(6) 0.013(5)
C26 0.102(8) 0.060(6) 0.135(9) -0.020(6) 0.009(7) 0.003(6)
F3 0.79(5) 0.61(3) 0.327(18) 0.309(19) 0.31(3) 0.48(3)
F4 0.37(2) 0.37(2) 0.30(2) 0.20(2) 0.030(16) -0.053(19)
B2 0.38(8) 0.053(16) 0.43(10) 0.000 -0.27(7) 0.000
F1 0.33(2) 0.349(17) 0.38(2) 0.233(15) 0.172(15) 0.125(13)
B1 0.18(3) 0.45(7) 0.063(18) 0.000 0.086(19) 0.000
F2 0.37(3) 0.89(4) 0.159(12) -0.052(16) 0.061(13) 0.31(3)

loop_
_atom_type_symbol
_atom_type_description
_atom_type_scat_dispersion_real
_atom_type_scat_dispersion_imag
_atom_type_scat_source
C C 0.0033 0.0016 'International Tables Vol C Tables 4.2.6.8 and 6.1.1.4'
H H 0.0000 0.0000 'International Tables Vol C Tables 4.2.6.8 and 6.1.1.4'
N N 0.0061 0.0033 'International Tables Vol C Tables 4.2.6.8 and 6.1.1.4'
Ag Ag -0.8971 1.1015 'International Tables Vol C Tables 4.2.6.8 and 6.1.1.4'
B B 0.0013 0.0007 'International Tables Vol C Tables 4.2.6.8 and 6.1.1.4'
F F 0.0171 0.0103 'International Tables Vol C Tables 4.2.6.8 and 6.1.1.4'

loop_
_geom_angle_atom_site_label_1
_geom_angle_atom_site_label_2
_geom_angle_atom_site_label_3
_geom_angle
_geom_angle_site_symmetry_1
_geom_angle_site_symmetry_3
_geom_angle_publ_flag
N2 Ag1 N7 176.4(3) . . ?
N2 Ag1 Ag2 98.44(16) . . ?
N7 Ag1 Ag2 82.91(17) . . ?
N2 Ag1 Ag1 92.48(17) . 2_655 ?
N7 Ag1 Ag1 90.96(18) . 2_655 ?
Ag2 Ag1 Ag1 84.296(19) . 2_655 ?
N2 Ag1 Ag3 82.10(16) . . ?
N7 Ag1 Ag3 97.31(17) . . ?
Ag2 Ag1 Ag3 167.34(3) . . ?
Ag1 Ag1 Ag3 83.04(2) 2_655 . ?
N8 Ag2 N4 173.6(3) 2_655 . ?
N8 Ag2 Ag1 95.96(18) 2_655 . ?
N4 Ag2 Ag1 89.94(18) . . ?
N3 Ag3 N9 171.9(3) 2_655 . ?
N3 Ag3 Ag1 96.66(18) 2_655 . ?
N9 Ag3 Ag1 91.13(18) . . ?
N3 Ag3 Ag3 75.45(18) 2_655 2_655 ?
N9 Ag3 Ag3 104.6(2) . 2_655 ?
Ag1 Ag3 Ag3 75.75(2) . 2_655 ?
C5 N1 C9 117.5(6) . . ?
N3 N2 C4 107.7(6) . . ?
N3 N2 Ag1 129.8(5) . . ?
C4 N2 Ag1 120.2(5) . . ?
N2 N3 C2 109.5(7) . . ?
N2 N3 Ag3 122.7(5) . 2_655 ?
C2 N3 Ag3 127.7(6) . 2_655 ?
C10 N4 N5 105.1(7) . . ?
C10 N4 Ag2 131.2(6) . . ?
N5 N4 Ag2 123.4(6) . . ?
C12 N5 N4 111.3(7) . . ?
C12 N5 H5 124.4 . . ?
N4 N5 H5 124.4 . . ?
C18 N6 C22 118.3(7) . . ?
C17 N7 N8 108.5(6) . . ?
C17 N7 Ag1 120.2(5) . . ?
N8 N7 Ag1 129.5(5) . . ?
C15 N8 N7 108.3(7) . . ?
C15 N8 Ag2 128.7(6) . 2_655 ?
N7 N8 Ag2 123.0(5) . 2_655 ?
C23 N9 N10 105.5(7) . . ?
C23 N9 Ag3 131.0(6) . . ?
N10 N9 Ag3 123.1(6) . . ?
C25 N10 N9 110.9(8) . . ?
C25 N10 H10 124.6 . . ?
N9 N10 H10 124.6 . . ?
C2 C1 H1A 109.5 . . ?
C2 C1 H1B 109.5 . . ?
H1A C1 H1B 109.5 . . ?
C2 C1 H1C 109.5 . . ?
H1A C1 H1C 109.5 . . ?
H1B C1 H1C 109.5 . . ?
N3 C2 C3 108.2(7) . . ?
N3 C2 C1 120.7(9) . . ?
C3 C2 C1 130.9(8) . . ?
C2 C3 C4 105.9(7) . . ?
C2 C3 H3 127.1 . . ?
C4 C3 H3 127.1 . . ?
N2 C4 C3 108.7(8) . . ?
N2 C4 C5 121.2(7) . . ?
C3 C4 C5 130.0(8) . . ?
N1 C5 C6 122.5(8) . . ?
N1 C5 C4 117.0(6) . . ?
C6 C5 C4 120.2(8) . . ?
C7 C6 C5 119.8(9) . . ?
C7 C6 H6 120.1 . . ?
C5 C6 H6 120.1 . . ?
C6 C7 C8 119.3(9) . . ?
C6 C7 H7 120.3 . . ?
C8 C7 H7 120.3 . . ?
C9 C8 C7 117.0(9) . . ?
C9 C8 H8 121.5 . . ?
C7 C8 H8 121.5 . . ?
N1 C9 C8 123.8(8) . . ?
N1 C9 C10 115.9(7) . . ?
C8 C9 C10 120.3(9) . . ?
N4 C10 C11 109.6(8) . . ?
N4 C10 C9 120.9(9) . . ?
C11 C10 C9 129.5(9) . . ?
C12 C11 C10 106.4(9) . . ?
C12 C11 H11 126.8 . . ?
C10 C11 H11 126.8 . . ?
N5 C12 C11 107.7(10) . . ?
N5 C12 C13 120.8(10) . . ?
C11 C12 C13 131.5(11) . . ?
C12 C13 H13A 109.5 . . ?
C12 C13 H13B 109.5 . . ?
H13A C13 H13B 109.5 . . ?
C12 C13 H13C 109.5 . . ?
H13A C13 H13C 109.5 . . ?
H13B C13 H13C 109.5 . . ?
C15 C14 H14A 109.5 . . ?
C15 C14 H14B 109.5 . . ?
H14A C14 H14B 109.5 . . ?
C15 C14 H14C 109.5 . . ?
H14A C14 H14C 109.5 . . ?
H14B C14 H14C 109.5 . . ?
N8 C15 C16 108.3(7) . . ?
N8 C15 C14 123.8(9) . . ?
C16 C15 C14 127.7(9) . . ?
C15 C16 C17 106.4(8) . . ?
C15 C16 H16 126.8 . . ?
C17 C16 H16 126.8 . . ?
N7 C17 C16 108.4(8) . . ?
N7 C17 C18 121.7(7) . . ?
C16 C17 C18 129.9(9) . . ?
N6 C18 C19 122.8(8) . . ?
N6 C18 C17 116.6(7) . . ?
C19 C18 C17 120.2(9) . . ?
C20 C19 C18 118.9(10) . . ?
C20 C19 H19 120.6 . . ?
C18 C19 H19 120.5 . . ?
C19 C20 C21 119.1(10) . . ?
C19 C20 H20 120.5 . . ?
C21 C20 H20 120.5 . . ?
C22 C21 C20 118.6(10) . . ?
C22 C21 H21 120.7 . . ?
C20 C21 H21 120.7 . . ?
N6 C22 C21 122.2(10) . . ?
N6 C22 C23 117.1(8) . . ?
C21 C22 C23 120.7(9) . . ?
N9 C23 C24 110.5(9) . . ?
N9 C23 C22 120.5(8) . . ?
C24 C23 C22 129.0(10) . . ?
C25 C24 C23 106.8(9) . . ?
C25 C24 H24 126.6 . . ?
C23 C24 H24 126.6 . . ?
N10 C25 C24 106.3(9) . . ?
N10 C25 C26 120.7(10) . . ?
C24 C25 C26 133.0(10) . . ?
C25 C26 H26A 109.5 . . ?
C25 C26 H26B 109.5 . . ?
H26A C26 H26B 109.5 . . ?
C25 C26 H26C 109.5 . . ?
H26A C26 H26C 109.5 . . ?
H26B C26 H26C 109.5 . . ?
F3 B2 F3 159(3) . 2 ?
F3 B2 F4 101.0(13) . 2 ?
F3 B2 F4 92.2(14) 2 2 ?
F3 B2 F4 92.2(14) . . ?
F3 B2 F4 101.0(13) 2 . ?
F4 B2 F4 104(3) 2 . ?
B1 F1 F2 46.2(7) . 2_655 ?
F2 B1 F2 150(3) 2_655 . ?
F2 B1 F1 82.7(14) 2_655 2_655 ?
F2 B1 F1 77.2(13) . 2_655 ?
F2 B1 F1 77.2(13) 2_655 . ?
F2 B1 F1 82.7(14) . . ?
F1 B1 F1 96(2) 2_655 . ?
B1 F2 F1 56.6(9) . 2_655 ?

loop_
_geom_bond_atom_site_label_1
_geom_bond_atom_site_label_2
_geom_bond_distance
_geom_bond_site_symmetry_2
_geom_bond_publ_flag
Ag1 N2 2.120(6) . ?
Ag1 N7 2.133(6) . ?
Ag1 Ag2 2.8913(11) . ?
Ag1 Ag1 2.8928(15) 2_655 ?
Ag1 Ag3 2.9176(11) . ?
Ag2 N8 2.082(7) 2_655 ?
Ag2 N4 2.110(7) . ?
Ag3 N3 2.084(6) 2_655 ?
Ag3 N9 2.119(7) . ?
Ag3 Ag3 3.3332(16) 2_655 ?
N1 C5 1.326(9) . ?
N1 C9 1.339(9) . ?
N2 N3 1.349(8) . ?
N2 C4 1.357(9) . ?
N3 C2 1.364(9) . ?
N3 Ag3 2.084(6) 2_655 ?
N4 C10 1.342(9) . ?
N4 N5 1.369(9) . ?
N5 C12 1.320(11) . ?
N5 H5 0.8600 . ?
N6 C18 1.329(9) . ?
N6 C22 1.348(10) . ?
N7 C17 1.323(9) . ?
N7 N8 1.369(8) . ?
N8 C15 1.344(10) . ?
N8 Ag2 2.082(7) 2_655 ?
N9 C23 1.316(10) . ?
N9 N10 1.360(9) . ?
N10 C25 1.351(10) . ?
N10 H10 0.8600 . ?
C1 C2 1.479(11) . ?
C1 H1A 0.9600 . ?
C1 H1B 0.9600 . ?
C1 H1C 0.9600 . ?
C2 C3 1.376(11) . ?
C3 C4 1.402(10) . ?
C3 H3 0.9300 . ?
C4 C5 1.452(10) . ?
C5 C6 1.376(10) . ?
C6 C7 1.347(12) . ?
C6 H6 0.9300 . ?
C7 C8 1.398(12) . ?
C7 H7 0.9300 . ?
C8 C9 1.376(10) . ?
C8 H8 0.9300 . ?
C9 C10 1.478(11) . ?
C10 C11 1.387(11) . ?
C11 C12 1.359(12) . ?
C11 H11 0.9300 . ?
C12 C13 1.502(13) . ?
C13 H13A 0.9600 . ?
C13 H13B 0.9600 . ?
C13 H13C 0.9600 . ?
C14 C15 1.488(11) . ?
C14 H14A 0.9600 . ?
C14 H14B 0.9600 . ?
C14 H14C 0.9600 . ?
C15 C16 1.367(11) . ?
C16 C17 1.396(11) . ?
C16 H16 0.9300 . ?
C17 C18 1.480(11) . ?
C18 C19 1.375(11) . ?
C19 C20 1.358(13) . ?
C19 H19 0.9300 . ?
C20 C21 1.402(14) . ?
C20 H20 0.9300 . ?
C21 C22 1.362(12) . ?
C21 H21 0.9300 . ?
C22 C23 1.468(12) . ?
C23 C24 1.382(11) . ?
C24 C25 1.352(12) . ?
C24 H24 0.9300 . ?
C25 C26 1.467(12) . ?
C26 H26A 0.9600 . ?
C26 H26B 0.9600 . ?
C26 H26C 0.9600 . ?
F3 B2 1.215(14) . ?
F4 B2 1.274(14) . ?
B2 F3 1.215(14) 2 ?
B2 F4 1.274(14) 2 ?
F1 B1 1.429(17) . ?
F1 F2 1.668(15) 2_655 ?
B1 F2 1.235(16) 2_655 ?
B1 F2 1.235(16) . ?
B1 F1 1.429(17) 2_655 ?
F2 F1 1.668(15) 2_655 ?

loop_
_geom_torsion_atom_site_label_1
_geom_torsion_atom_site_label_2
_geom_torsion_atom_site_label_3
_geom_torsion_atom_site_label_4
_geom_torsion
_geom_torsion_site_symmetry_1
_geom_torsion_site_symmetry_2
_geom_torsion_site_symmetry_3
_geom_torsion_site_symmetry_4
_geom_torsion_publ_flag
N2 Ag1 Ag2 N8 -62.3(2) . . . 2_655 ?
N7 Ag1 Ag2 N8 121.0(2) . . . 2_655 ?
Ag1 Ag1 Ag2 N8 29.36(16) 2_655 . . 2_655 ?
Ag3 Ag1 Ag2 N8 29.2(2) . . . 2_655 ?
N2 Ag1 Ag2 N4 120.2(3) . . . . ?
N7 Ag1 Ag2 N4 -56.5(3) . . . . ?
Ag1 Ag1 Ag2 N4 -148.17(18) 2_655 . . . ?
Ag3 Ag1 Ag2 N4 -148.3(2) . . . . ?
N2 Ag1 Ag3 N3 122.0(2) . . . 2_655 ?
N7 Ag1 Ag3 N3 -61.5(3) . . . 2_655 ?
Ag2 Ag1 Ag3 N3 28.7(2) . . . 2_655 ?
Ag1 Ag1 Ag3 N3 28.55(18) 2_655 . . 2_655 ?
N2 Ag1 Ag3 N9 -55.8(3) . . . . ?
N7 Ag1 Ag3 N9 120.6(3) . . . . ?
Ag2 Ag1 Ag3 N9 -149.2(2) . . . . ?
Ag1 Ag1 Ag3 N9 -149.3(2) 2_655 . . . ?
N2 Ag1 Ag3 Ag3 48.94(17) . . . 2_655 ?
N7 Ag1 Ag3 Ag3 -134.63(19) . . . 2_655 ?
Ag2 Ag1 Ag3 Ag3 -44.43(13) . . . 2_655 ?
Ag1 Ag1 Ag3 Ag3 -44.55(3) 2_655 . . 2_655 ?
N7 Ag1 N2 N3 -127(4) . . . . ?
Ag2 Ag1 N2 N3 120.9(6) . . . . ?
Ag1 Ag1 N2 N3 36.3(6) 2_655 . . . ?
Ag3 Ag1 N2 N3 -46.3(6) . . . . ?
N7 Ag1 N2 C4 33(4) . . . . ?
Ag2 Ag1 N2 C4 -78.5(5) . . . . ?
Ag1 Ag1 N2 C4 -163.0(5) 2_655 . . . ?
Ag3 Ag1 N2 C4 114.3(5) . . . . ?
C4 N2 N3 C2 0.8(8) . . . . ?
C4 N2 N3 Ag3 -175.4(5) . . . 2_655 ?
N8 Ag2 N4 C10 146.2(19) 2_655 . . . ?
Ag1 Ag2 N4 C10 -56.4(7) . . . . ?
N8 Ag2 N4 N5 -41(2) 2_655 . . . ?
Ag1 Ag2 N4 N5 116.4(6) . . . . ?
C10 N4 N5 C12 0.0(9) . . . . ?
Ag2 N4 N5 C12 -174.4(6) . . . . ?
N2 Ag1 N7 C17 4(4) . . . . ?
Ag2 Ag1 N7 C17 116.4(6) . . . . ?
Ag1 Ag1 N7 C17 -159.4(5) 2_655 . . . ?
Ag3 Ag1 N7 C17 -76.3(5) . . . . ?
N2 Ag1 N7 N8 -159(3) . . . . ?
Ag2 Ag1 N7 N8 -46.7(5) . . . . ?
Ag1 Ag1 N7 N8 37.4(6) 2_655 . . . ?
Ag3 Ag1 N7 N8 120.5(5) . . . . ?
C17 N7 N8 C15 1.9(8) . . . . ?
Ag1 N7 N8 C15 166.6(5) . . . . ?
C17 N7 N8 Ag2 -178.7(5) . . . 2_655 ?
Ag1 N7 N8 Ag2 -14.0(8) . . . 2_655 ?
N3 Ag3 N9 C23 141.6(17) 2_655 . . . ?
Ag1 Ag3 N9 C23 -53.9(7) . . . . ?
Ag3 Ag3 N9 C23 -129.4(7) 2_655 . . . ?
N3 Ag3 N9 N10 -47(2) 2_655 . . . ?
Ag1 Ag3 N9 N10 117.8(6) . . . . ?
Ag3 Ag3 N9 N10 42.2(6) 2_655 . . . ?
C23 N9 N10 C25 -0.2(9) . . . . ?
Ag3 N9 N10 C25 -173.6(5) . . . . ?
N2 N3 C2 C3 -2.0(9) . . . . ?
Ag3 N3 C2 C3 173.9(5) 2_655 . . . ?
N2 N3 C2 C1 -177.6(8) . . . . ?
Ag3 N3 C2 C1 -1.6(12) 2_655 . . . ?
N3 C2 C3 C4 2.4(9) . . . . ?
C1 C2 C3 C4 177.3(10) . . . . ?
N3 N2 C4 C3 0.7(8) . . . . ?
Ag1 N2 C4 C3 -163.8(5) . . . . ?
N3 N2 C4 C5 179.3(6) . . . . ?
Ag1 N2 C4 C5 14.8(9) . . . . ?
C2 C3 C4 N2 -1.9(9) . . . . ?
C2 C3 C4 C5 179.7(8) . . . . ?
C9 N1 C5 C6 -1.5(11) . . . . ?
C9 N1 C5 C4 -176.4(6) . . . . ?
N2 C4 C5 N1 9.1(10) . . . . ?
C3 C4 C5 N1 -172.7(7) . . . . ?
N2 C4 C5 C6 -165.9(7) . . . . ?
C3 C4 C5 C6 12.3(12) . . . . ?
N1 C5 C6 C7 2.4(13) . . . . ?
C4 C5 C6 C7 177.1(8) . . . . ?
C5 C6 C7 C8 -2.9(14) . . . . ?
C6 C7 C8 C9 2.7(14) . . . . ?
C5 N1 C9 C8 1.4(11) . . . . ?
C5 N1 C9 C10 -179.3(7) . . . . ?
C7 C8 C9 N1 -2.0(12) . . . . ?
C7 C8 C9 C10 178.8(8) . . . . ?
N5 N4 C10 C11 0.3(9) . . . . ?
Ag2 N4 C10 C11 174.1(6) . . . . ?
N5 N4 C10 C9 -178.2(7) . . . . ?
Ag2 N4 C10 C9 -4.5(11) . . . . ?
N1 C9 C10 N4 27.9(10) . . . . ?
C8 C9 C10 N4 -152.7(8) . . . . ?
N1 C9 C10 C11 -150.3(8) . . . . ?
C8 C9 C10 C11 29.0(13) . . . . ?
N4 C10 C11 C12 -0.5(10) . . . . ?
C9 C10 C11 C12 177.9(8) . . . . ?
N4 N5 C12 C11 -0.3(10) . . . . ?
N4 N5 C12 C13 176.5(8) . . . . ?
C10 C11 C12 N5 0.5(10) . . . . ?
C10 C11 C12 C13 -175.9(10) . . . . ?
N7 N8 C15 C16 -2.3(9) . . . . ?
Ag2 N8 C15 C16 178.4(5) 2_655 . . . ?
N7 N8 C15 C14 -177.8(7) . . . . ?
Ag2 N8 C15 C14 2.9(11) 2_655 . . . ?
N8 C15 C16 C17 1.7(9) . . . . ?
C14 C15 C16 C17 177.1(8) . . . . ?
N8 N7 C17 C16 -0.8(8) . . . . ?
Ag1 N7 C17 C16 -167.2(5) . . . . ?
N8 N7 C17 C18 177.9(6) . . . . ?
Ag1 N7 C17 C18 11.5(9) . . . . ?
C15 C16 C17 N7 -0.6(9) . . . . ?
C15 C16 C17 C18 -179.1(8) . . . . ?
C22 N6 C18 C19 -1.1(12) . . . . ?
C22 N6 C18 C17 -174.5(7) . . . . ?
N7 C17 C18 N6 14.9(11) . . . . ?
C16 C17 C18 N6 -166.7(8) . . . . ?
N7 C17 C18 C19 -158.7(8) . . . . ?
C16 C17 C18 C19 19.7(13) . . . . ?
N6 C18 C19 C20 3.4(14) . . . . ?
C17 C18 C19 C20 176.5(9) . . . . ?
C18 C19 C20 C21 -2.7(16) . . . . ?
C19 C20 C21 C22 0.0(16) . . . . ?
C18 N6 C22 C21 -1.8(12) . . . . ?
C18 N6 C22 C23 -179.8(7) . . . . ?
C20 C21 C22 N6 2.4(14) . . . . ?
C20 C21 C22 C23 -179.7(9) . . . . ?
N10 N9 C23 C24 0.3(9) . . . . ?
Ag3 N9 C23 C24 173.1(5) . . . . ?
N10 N9 C23 C22 -179.2(7) . . . . ?
Ag3 N9 C23 C22 -6.5(12) . . . . ?
N6 C22 C23 N9 25.0(11) . . . . ?
C21 C22 C23 N9 -153.0(8) . . . . ?
N6 C22 C23 C24 -154.5(8) . . . . ?
C21 C22 C23 C24 27.5(14) . . . . ?
N9 C23 C24 C25 -0.4(10) . . . . ?
C22 C23 C24 C25 179.1(8) . . . . ?
N9 N10 C25 C24 -0.1(9) . . . . ?
N9 N10 C25 C26 178.9(7) . . . . ?
C23 C24 C25 N10 0.3(10) . . . . ?
C23 C24 C25 C26 -178.5(9) . . . . ?
F2 F1 B1 F2 157(2) 2_655 . . . ?
F2 F1 B1 F1 81.1(13) 2_655 . . 2_655 ?
F2 B1 F2 F1 -49.6(11) 2_655 . . 2_655 ?
F1 B1 F2 F1 -98(2) . . . 2_655 ?

loop_
_platon_squeeze_void_nr
_platon_squeeze_void_average_x
_platon_squeeze_void_average_y
_platon_squeeze_void_average_z
_platon_squeeze_void_volume
_platon_squeeze_void_count_electrons
1 0.000 0.829 0.250 272.8 40.8
2 0.000 0.171 0.750 273.2 38.6
3 0.186 0.575 0.400 9.1 -0.6
4 0.186 0.425 0.900 9.4 -0.6
5 0.501 0.329 0.251 271.9 40.8
6 0.501 0.671 0.751 272.4 38.6
7 0.317 0.073 0.105 8.9 -0.5
8 0.317 0.927 0.605 9.1 -0.6
9 0.683 0.073 0.395 8.3 -0.5
10 0.683 0.927 0.895 8.5 -0.6
11 0.817 0.573 0.105 8.9 -0.5
12 0.817 0.427 0.605 9.1 -0.6
